data_7131366
loop_
_publ_author_name
'He, Yan'
'Liu, Qimeng'
'Yang, Jintao'
'Liu, Yunfei'
'Zhang, Xinying'
'Fan, Xuesen'

_publ_section_title
;
 Oxoammonium salt-promoted diverse functionalization of saturated cyclic
 amines with dinucleophiles.
;
_journal_issue 26
_journal_name_full 'Chemical communications (Cambridge, England)'
_journal_page_first 3874
_journal_page_last 3877
_journal_paper_doi 10.1039/d2cc06936a
_journal_volume 59
_journal_year 2023
_chemical_formula_moiety 'C12 H14 N2 O S'
_chemical_formula_sum 'C12 H14 N2 O S'
_chemical_formula_weight 234.31
_space_group_crystal_system monoclinic
_space_group_IT_number 14
_space_group_name_Hall '-P 2ybc'
_space_group_name_H-M_alt 'P 1 21/c 1'
_atom_sites_solution_hydrogens geom
_atom_sites_solution_primary direct
_audit_creation_date 2020-02-16
_audit_creation_method
;
Olex2 1.2-alpha
(compiled 2018.07.26 svn.r3523 for OlexSys, GUI svn.r5532)
;
_audit_update_record
;
2022-12-20 deposited with the CCDC.	2023-02-23 downloaded from the CCDC.
;
_cell_angle_alpha 90
_cell_angle_beta 90.917(3)
_cell_angle_gamma 90
_cell_formula_units_Z 8
_cell_length_a 10.7386(4)
_cell_length_b 13.7675(5)
_cell_length_c 15.6087(5)
_cell_measurement_reflns_used 5686
_cell_measurement_temperature 295.25(16)
_cell_measurement_theta_max 27.5650
_cell_measurement_theta_min 3.5780
_cell_volume 2307.35(14)
_computing_cell_refinement 'CrysAlisPro 1.171.40.53 (Rigaku OD, 2019)'
_computing_data_collection 'CrysAlisPro 1.171.40.53 (Rigaku OD, 2019)'
_computing_data_reduction 'CrysAlisPro 1.171.40.53 (Rigaku OD, 2019)'
_computing_molecular_graphics 'Olex2 (Dolomanov et al., 2009)'
_computing_publication_material 'Olex2 (Dolomanov et al., 2009)'
_computing_structure_refinement 'ShelXL (Sheldrick, 2015)'
_computing_structure_solution 'ShelXS (Sheldrick, 2008)'
_diffrn_ambient_environment air
_diffrn_ambient_temperature 295.25(16)
_diffrn_detector 'CCD plate'
_diffrn_detector_area_resol_mean 8.0521
_diffrn_detector_type EosS2
_diffrn_measured_fraction_theta_full 0.997
_diffrn_measured_fraction_theta_max 0.891
_diffrn_measurement_details
;
List of Runs (angles in degrees, time in seconds):

  # Type    Start    End  Width  t~exp~   \w     \q     \k     \f   Frames
#--------------------------------------------------------------------------
  1  \w     14.00  39.00   1.00    5.75    --   16.05-129.00  37.00   25
  2  \w     20.00  45.00   1.00    5.75    --   16.05-141.00-134.00   25
  3  \w    -73.00 -48.00   1.00    5.75    --  -16.83 129.00 110.00   25
  4  \w    -79.00 -54.00   1.00    5.75    --  -16.83 141.00 -76.00   25
  5  \w    -10.00  82.00   1.00    5.75    --   16.05  77.00 -30.00   92
  6  \w    -50.00  43.00   1.00    5.75    --   16.05 -77.00 120.00   93
  7  \w     35.00  64.00   1.00    5.75    --   16.05 178.00  30.00   29
  8  \w     -4.00  38.00   1.00    5.75    --  -16.83  19.00-180.00   42
  9  \w    -46.00 -17.00   1.00    5.75    --  -16.83  19.00-180.00   29
;
_diffrn_measurement_device 'four-circle diffractometer'
_diffrn_measurement_device_type 'SuperNova, Dual, Cu at home/near, EosS2'
_diffrn_measurement_method '\w scans'
_diffrn_orient_matrix_type 'CrysAlisPro convention (1999,Acta A55,543-557)'
_diffrn_orient_matrix_UB_11 0.0254428000
_diffrn_orient_matrix_UB_12 -0.0128281000
_diffrn_orient_matrix_UB_13 -0.0401053000
_diffrn_orient_matrix_UB_21 -0.0089523000
_diffrn_orient_matrix_UB_22 -0.0498720000
_diffrn_orient_matrix_UB_23 0.0095073000
_diffrn_orient_matrix_UB_31 -0.0602769000
_diffrn_orient_matrix_UB_32 0.0020174000
_diffrn_orient_matrix_UB_33 -0.0191575000
_diffrn_radiation_monochromator mirror
_diffrn_radiation_probe x-ray
_diffrn_radiation_type MoK\a
_diffrn_radiation_wavelength 0.71073
_diffrn_reflns_av_R_equivalents 0.0307
_diffrn_reflns_av_unetI/netI 0.0344
_diffrn_reflns_Laue_measured_fraction_full 0.997
_diffrn_reflns_Laue_measured_fraction_max 0.891
_diffrn_reflns_limit_h_max 14
_diffrn_reflns_limit_h_min -13
_diffrn_reflns_limit_k_max 18
_diffrn_reflns_limit_k_min -17
_diffrn_reflns_limit_l_max 21
_diffrn_reflns_limit_l_min -20
_diffrn_reflns_number 18532
_diffrn_reflns_point_group_measured_fraction_full 0.997
_diffrn_reflns_point_group_measured_fraction_max 0.891
_diffrn_reflns_theta_full 25.242
_diffrn_reflns_theta_max 28.963
_diffrn_reflns_theta_min 3.252
_diffrn_source 'micro-focus sealed X-ray tube'
_diffrn_source_type 'SuperNova (Mo) X-ray Source'
_exptl_absorpt_coefficient_mu 0.260
_exptl_absorpt_correction_T_max 1.00000
_exptl_absorpt_correction_T_min 0.65363
_exptl_absorpt_correction_type multi-scan
_exptl_absorpt_process_details
;
CrysAlisPro 1.171.40.53 (Rigaku Oxford Diffraction, 2019)
Empirical absorption correction using spherical harmonics,
 implemented in SCALE3 ABSPACK scaling algorithm.
;
_exptl_crystal_colour 'clear light colourless'
_exptl_crystal_colour_lustre clear
_exptl_crystal_colour_modifier light
_exptl_crystal_colour_primary colourless
_exptl_crystal_density_diffrn 1.349
_exptl_crystal_description block
_exptl_crystal_F_000 992
_exptl_crystal_size_max 0.2
_exptl_crystal_size_mid 0.18
_exptl_crystal_size_min 0.1
_refine_diff_density_max 0.248
_refine_diff_density_min -0.244
_refine_diff_density_rms 0.041
_refine_ls_extinction_method none
_refine_ls_goodness_of_fit_ref 1.039
_refine_ls_hydrogen_treatment constr
_refine_ls_matrix_type full
_refine_ls_number_parameters 289
_refine_ls_number_reflns 5454
_refine_ls_number_restraints 0
_refine_ls_restrained_S_all 1.039
_refine_ls_R_factor_all 0.0730
_refine_ls_R_factor_gt 0.0473
_refine_ls_shift/su_max 0.000
_refine_ls_shift/su_mean 0.000
_refine_ls_structure_factor_coef Fsqd
_refine_ls_weighting_details 'w=1/[\s^2^(Fo^2^)+(0.0453P)^2^+0.7836P] where P=(Fo^2^+2Fc^2^)/3'
_refine_ls_weighting_scheme calc
_refine_ls_wR_factor_gt 0.1072
_refine_ls_wR_factor_ref 0.1199
_reflns_Friedel_coverage 0.000
_reflns_number_gt 3877
_reflns_number_total 5454
_reflns_threshold_expression 'I > 2\s(I)'
_cod_data_source_file d2cc06936a2.cif
_cod_data_source_block hy-20190706
_cod_depositor_comments
;
        Adding full bibliography for 7131366.cif.

2024-12-16
Z value and formula fixed to values more according to usual
chemical conventions.                 miguel
;
_cod_original_formula_sum 'C24 H28 N4 O2 S2'
_cod_original_formula_weight 468.62
_cod_original_formula_moiety '2(C12 H14 N2 O S)'
_cod_original_formula_units_Z 4
_cod_database_code 7131366
_shelx_shelxl_version_number 2014/7
_chemical_oxdiff_formula 'C1 H1 O1 N1 S1'
_shelx_space_group_comment
;
The symmetry employed for this shelxl refinement is uniquely defined
by the following loop, which should always be used as a source of
symmetry information in preference to the above space-group names.
They are only intended as comments.
;
_shelx_estimated_absorpt_t_max 0.974
_shelx_estimated_absorpt_t_min 0.950
_diffrn_oxdiff_digest_frames
;
016a8f259ad2efefc30b767f296d5bcbad000274cd3
;
_reflns_odcompleteness_completeness 99.61
_reflns_odcompleteness_iscentric 1
_reflns_odcompleteness_theta 26.32
_olex2_refinement_description
;
1. Fixed Uiso
 At 1.2 times of:
  All C(H) groups, All C(H,H) groups, All N(H) groups
2.a Ternary CH refined with riding coordinates:
 C1(H1), C2(H2), C13(H13), C14(H14)
2.b Secondary CH2 refined with riding coordinates:
 C3(H3A,H3B), C4(H4A,H4B), C5(H5A,H5B), C15(H15A,H15B), C16(H16A,H16B),
 C17(H17A,H17B)
2.c Aromatic/amide H refined with riding coordinates:
 N2(H2A), C7(H7), C8(H8), C9(H9), C10(H10), C11(H11), N4(H4), C19(H19),
 C20(H20), C21(H21), C22(H22), C23(H23)
;
_olex2_submission_special_instructions 'No special instructions were received'
_oxdiff_exptl_absorpt_empirical_details
;
Empirical correction (ABSPACK) includes:
- Absorption correction using spherical harmonics
- Frame scaling
;
_oxdiff_exptl_absorpt_empirical_full_max 1.350
_oxdiff_exptl_absorpt_empirical_full_min 0.552

loop_
_space_group_symop_operation_xyz
'x, y, z'
'-x, y+1/2, -z+1/2'
'-x, -y, -z'
'x, -y-1/2, z-1/2'

loop_
_atom_site_label
_atom_site_type_symbol
_atom_site_fract_x
_atom_site_fract_y
_atom_site_fract_z
_atom_site_U_iso_or_equiv
_atom_site_adp_type
_atom_site_occupancy
_atom_site_site_symmetry_order
_atom_site_calc_flag
_atom_site_refinement_flags_posn
_atom_site_refinement_flags_adp
_atom_site_refinement_flags_occupancy
_atom_site_disorder_assembly
_atom_site_disorder_group
C1 C 0.09017(16) 0.70591(13) 0.41320(12) 0.0376(4) Uani 1 1 d . . . . .
H1 H 0.1271 0.6823 0.3601 0.045 Uiso 1 1 calc R . . . .
N1 N 0.18538(13) 0.75317(11) 0.46319(10) 0.0386(4) Uani 1 1 d . . . . .
O1 O -0.14339(13) 0.52612(11) 0.43806(10) 0.0566(4) Uani 1 1 d . . . . .
S1 S -0.13945(5) 0.69247(4) 0.35297(4) 0.05595(17) Uani 1 1 d . . . . .
C2 C -0.01754(17) 0.77458(15) 0.38976(13) 0.0457(5) Uani 1 1 d . . . . .
H2 H 0.0070 0.8173 0.3427 0.055 Uiso 1 1 calc R . . . .
N2 N 0.02847(14) 0.62372(11) 0.45558(10) 0.0405(4) Uani 1 1 d . . . . .
H2A H 0.0626 0.5931 0.4978 0.049 Uiso 1 1 calc R . . . .
C3 C -0.0607(2) 0.83531(16) 0.46510(16) 0.0585(6) Uani 1 1 d . . . . .
H3A H -0.1176 0.8852 0.4447 0.070 Uiso 1 1 calc R . . . .
H3B H -0.1051 0.7943 0.5049 0.070 Uiso 1 1 calc R . . . .
C4 C 0.0485(2) 0.88223(18) 0.51082(16) 0.0636(6) Uani 1 1 d . . . . .
H4A H 0.0195 0.9166 0.5610 0.076 Uiso 1 1 calc R . . . .
H4B H 0.0870 0.9291 0.4731 0.076 Uiso 1 1 calc R . . . .
C5 C 0.14331(19) 0.80685(16) 0.53782(13) 0.0499(5) Uani 1 1 d . . . . .
H5A H 0.2138 0.8383 0.5658 0.060 Uiso 1 1 calc R . . . .
H5B H 0.1065 0.7624 0.5784 0.060 Uiso 1 1 calc R . . . .
C6 C 0.30685(16) 0.71325(13) 0.46325(11) 0.0352(4) Uani 1 1 d . . . . .
C7 C 0.40733(18) 0.76863(15) 0.49287(12) 0.0440(5) Uani 1 1 d . . . . .
H7 H 0.3937 0.8306 0.5144 0.053 Uiso 1 1 calc R . . . .
C8 C 0.52733(19) 0.73205(17) 0.49041(14) 0.0526(5) Uani 1 1 d . . . . .
H8 H 0.5935 0.7699 0.5102 0.063 Uiso 1 1 calc R . . . .
C9 C 0.55001(19) 0.64105(17) 0.45929(14) 0.0541(6) Uani 1 1 d . . . . .
H9 H 0.6307 0.6165 0.4587 0.065 Uiso 1 1 calc R . . . .
C10 C 0.45156(18) 0.58646(16) 0.42884(13) 0.0486(5) Uani 1 1 d . . . . .
H10 H 0.4664 0.5251 0.4063 0.058 Uiso 1 1 calc R . . . .
C11 C 0.33128(17) 0.62127(14) 0.43127(12) 0.0410(4) Uani 1 1 d . . . . .
H11 H 0.2659 0.5827 0.4113 0.049 Uiso 1 1 calc R . . . .
C12 C -0.08421(17) 0.59981(15) 0.42413(13) 0.0441(5) Uani 1 1 d . . . . .
O2 O 0.65870(13) 0.53523(12) 0.00687(9) 0.0554(4) Uani 1 1 d . . . . .
S2 S 0.75171(5) 0.55661(5) 0.16372(4) 0.0638(2) Uani 1 1 d . . . . .
N3 N 0.46126(15) 0.41230(13) 0.25034(10) 0.0465(4) Uani 1 1 d . . . . .
N4 N 0.54079(14) 0.48371(12) 0.11886(9) 0.0428(4) Uani 1 1 d . . . . .
H4 H 0.4819 0.4581 0.0884 0.051 Uiso 1 1 calc R . . . .
C13 C 0.53539(18) 0.48685(15) 0.21296(12) 0.0437(4) Uani 1 1 d . . . . .
H13 H 0.5013 0.5499 0.2298 0.052 Uiso 1 1 calc R . . . .
C14 C 0.67203(19) 0.48243(18) 0.24254(13) 0.0562(6) Uani 1 1 d . . . . .
H14 H 0.6815 0.5113 0.2996 0.067 Uiso 1 1 calc R . . . .
C15 C 0.7246(2) 0.3790(2) 0.24270(16) 0.0716(7) Uani 1 1 d . . . . .
H15A H 0.7357 0.3576 0.1841 0.086 Uiso 1 1 calc R . . . .
H15B H 0.8054 0.3787 0.2713 0.086 Uiso 1 1 calc R . . . .
C16 C 0.6393(2) 0.3102(2) 0.28737(18) 0.0783(8) Uani 1 1 d . . . . .
H16A H 0.6347 0.3277 0.3475 0.094 Uiso 1 1 calc R . . . .
H16B H 0.6721 0.2448 0.2837 0.094 Uiso 1 1 calc R . . . .
C17 C 0.5117(2) 0.31366(16) 0.24731(15) 0.0582(6) Uani 1 1 d . . . . .
H17A H 0.5156 0.2923 0.1882 0.070 Uiso 1 1 calc R . . . .
H17B H 0.4570 0.2699 0.2776 0.070 Uiso 1 1 calc R . . . .
C18 C 0.33291(18) 0.42788(15) 0.25872(12) 0.0433(5) Uani 1 1 d . . . . .
C19 C 0.2641(2) 0.37011(19) 0.31374(15) 0.0622(6) Uani 1 1 d . . . . .
H19 H 0.3023 0.3187 0.3425 0.075 Uiso 1 1 calc R . . . .
C20 C 0.1386(3) 0.3891(2) 0.32581(18) 0.0781(8) Uani 1 1 d . . . . .
H20 H 0.0935 0.3500 0.3627 0.094 Uiso 1 1 calc R . . . .
C21 C 0.0804(2) 0.4643(2) 0.28428(18) 0.0764(8) Uani 1 1 d . . . . .
H21 H -0.0036 0.4765 0.2929 0.092 Uiso 1 1 calc R . . . .
C22 C 0.1464(2) 0.5205(2) 0.23072(16) 0.0699(7) Uani 1 1 d . . . . .
H22 H 0.1075 0.5722 0.2028 0.084 Uiso 1 1 calc R . . . .
C23 C 0.2706(2) 0.50252(18) 0.21668(13) 0.0564(6) Uani 1 1 d . . . . .
H23 H 0.3134 0.5412 0.1782 0.068 Uiso 1 1 calc R . . . .
C24 C 0.64172(18) 0.52252(15) 0.08277(13) 0.0436(4) Uani 1 1 d . . . . .

loop_
_atom_site_aniso_label
_atom_site_aniso_U_11
_atom_site_aniso_U_22
_atom_site_aniso_U_33
_atom_site_aniso_U_23
_atom_site_aniso_U_13
_atom_site_aniso_U_12
C1 0.0326(9) 0.0396(11) 0.0405(9) 0.0009(8) 0.0013(7) 0.0012(8)
N1 0.0321(8) 0.0385(9) 0.0451(8) -0.0047(7) -0.0008(6) 0.0031(7)
O1 0.0375(8) 0.0488(9) 0.0833(11) 0.0119(8) -0.0037(7) -0.0063(7)
S1 0.0399(3) 0.0585(4) 0.0690(4) 0.0124(3) -0.0155(2) -0.0003(2)
C2 0.0364(10) 0.0455(11) 0.0549(11) 0.0132(9) -0.0045(9) 0.0008(9)
N2 0.0340(8) 0.0384(9) 0.0489(9) 0.0080(7) -0.0020(7) 0.0012(7)
C3 0.0454(12) 0.0484(13) 0.0820(16) 0.0027(11) 0.0032(11) 0.0169(10)
C4 0.0591(14) 0.0551(14) 0.0763(16) -0.0152(12) -0.0007(12) 0.0173(11)
C5 0.0478(12) 0.0504(13) 0.0513(11) -0.0111(9) -0.0001(9) 0.0093(10)
C6 0.0329(9) 0.0377(10) 0.0351(9) 0.0062(7) 0.0010(7) -0.0004(7)
C7 0.0435(11) 0.0388(11) 0.0495(11) 0.0029(9) -0.0023(9) -0.0060(9)
C8 0.0353(11) 0.0608(14) 0.0614(13) 0.0103(11) -0.0065(9) -0.0101(10)
C9 0.0316(10) 0.0666(15) 0.0641(13) 0.0098(11) 0.0025(9) 0.0068(10)
C10 0.0421(11) 0.0485(12) 0.0555(12) -0.0012(9) 0.0050(9) 0.0085(9)
C11 0.0344(9) 0.0408(11) 0.0478(10) -0.0023(8) 0.0012(8) 0.0005(8)
C12 0.0323(10) 0.0442(11) 0.0556(12) 0.0028(9) 0.0007(8) 0.0023(9)
O2 0.0471(8) 0.0740(10) 0.0452(8) 0.0094(7) 0.0038(6) -0.0118(7)
S2 0.0468(3) 0.0911(5) 0.0533(3) -0.0085(3) 0.0008(2) -0.0261(3)
N3 0.0418(9) 0.0488(10) 0.0492(9) 0.0042(8) 0.0091(7) 0.0007(8)
N4 0.0352(8) 0.0535(10) 0.0395(8) 0.0008(7) 0.0000(7) -0.0075(7)
C13 0.0415(10) 0.0477(12) 0.0419(10) -0.0037(9) 0.0075(8) -0.0020(9)
C14 0.0451(12) 0.0830(17) 0.0405(11) -0.0071(11) -0.0011(9) -0.0121(11)
C15 0.0495(13) 0.105(2) 0.0605(14) 0.0145(14) -0.0054(11) 0.0160(14)
C16 0.0710(17) 0.089(2) 0.0753(17) 0.0248(15) 0.0024(14) 0.0213(15)
C17 0.0630(14) 0.0514(14) 0.0606(13) 0.0096(10) 0.0125(11) 0.0058(11)
C18 0.0403(10) 0.0549(13) 0.0349(9) -0.0065(8) 0.0037(8) -0.0038(9)
C19 0.0561(14) 0.0735(16) 0.0573(13) 0.0045(11) 0.0132(11) -0.0104(12)
C20 0.0614(16) 0.099(2) 0.0749(17) -0.0128(16) 0.0254(14) -0.0285(16)
C21 0.0414(13) 0.113(2) 0.0754(18) -0.0388(17) 0.0036(12) -0.0048(15)
C22 0.0518(14) 0.099(2) 0.0587(14) -0.0148(14) -0.0047(11) 0.0176(14)
C23 0.0519(13) 0.0709(16) 0.0466(12) -0.0002(10) 0.0048(10) 0.0087(11)
C24 0.0373(10) 0.0480(12) 0.0457(11) 0.0002(9) 0.0017(8) -0.0040(9)

loop_
_atom_type_symbol
_atom_type_description
_atom_type_scat_dispersion_real
_atom_type_scat_dispersion_imag
_atom_type_scat_source
C C 0.0033 0.0016 'International Tables Vol C Tables 4.2.6.8 and 6.1.1.4'
H H 0.0000 0.0000 'International Tables Vol C Tables 4.2.6.8 and 6.1.1.4'
N N 0.0061 0.0033 'International Tables Vol C Tables 4.2.6.8 and 6.1.1.4'
O O 0.0106 0.0060 'International Tables Vol C Tables 4.2.6.8 and 6.1.1.4'
S S 0.1246 0.1234 'International Tables Vol C Tables 4.2.6.8 and 6.1.1.4'

loop_
_geom_angle_atom_site_label_1
_geom_angle_atom_site_label_2
_geom_angle_atom_site_label_3
_geom_angle
_geom_angle_site_symmetry_1
_geom_angle_site_symmetry_3
_geom_angle_publ_flag
N1 C1 H1 108.4 . . ?
N1 C1 C2 112.28(15) . . ?
N1 C1 N2 115.24(14) . . ?
C2 C1 H1 108.4 . . ?
N2 C1 H1 108.4 . . ?
N2 C1 C2 103.75(14) . . ?
C1 N1 C5 115.97(15) . . ?
C6 N1 C1 118.28(15) . . ?
C6 N1 C5 119.59(15) . . ?
C12 S1 C2 91.00(9) . . ?
C1 C2 S1 103.23(13) . . ?
C1 C2 H2 109.8 . . ?
S1 C2 H2 109.8 . . ?
C3 C2 C1 113.11(16) . . ?
C3 C2 S1 111.06(15) . . ?
C3 C2 H2 109.8 . . ?
C1 N2 H2A 122.1 . . ?
C12 N2 C1 115.74(15) . . ?
C12 N2 H2A 122.1 . . ?
C2 C3 H3A 109.5 . . ?
C2 C3 H3B 109.5 . . ?
H3A C3 H3B 108.0 . . ?
C4 C3 C2 110.89(18) . . ?
C4 C3 H3A 109.5 . . ?
C4 C3 H3B 109.5 . . ?
C3 C4 H4A 109.5 . . ?
C3 C4 H4B 109.5 . . ?
C3 C4 C5 110.71(19) . . ?
H4A C4 H4B 108.1 . . ?
C5 C4 H4A 109.5 . . ?
C5 C4 H4B 109.5 . . ?
N1 C5 C4 110.00(17) . . ?
N1 C5 H5A 109.7 . . ?
N1 C5 H5B 109.7 . . ?
C4 C5 H5A 109.7 . . ?
C4 C5 H5B 109.7 . . ?
H5A C5 H5B 108.2 . . ?
C7 C6 N1 119.76(17) . . ?
C11 C6 N1 122.25(16) . . ?
C11 C6 C7 117.94(17) . . ?
C6 C7 H7 119.7 . . ?
C8 C7 C6 120.50(19) . . ?
C8 C7 H7 119.7 . . ?
C7 C8 H8 119.5 . . ?
C9 C8 C7 121.0(2) . . ?
C9 C8 H8 119.5 . . ?
C8 C9 H9 120.6 . . ?
C8 C9 C10 118.89(19) . . ?
C10 C9 H9 120.6 . . ?
C9 C10 H10 119.5 . . ?
C9 C10 C11 121.0(2) . . ?
C11 C10 H10 119.5 . . ?
C6 C11 H11 119.7 . . ?
C10 C11 C6 120.64(18) . . ?
C10 C11 H11 119.7 . . ?
O1 C12 S1 122.44(15) . . ?
O1 C12 N2 127.58(18) . . ?
N2 C12 S1 109.95(14) . . ?
C24 S2 C14 91.03(9) . . ?
C13 N3 C17 116.39(16) . . ?
C18 N3 C13 118.86(17) . . ?
C18 N3 C17 120.64(17) . . ?
C13 N4 H4 121.5 . . ?
C24 N4 H4 121.5 . . ?
C24 N4 C13 116.92(16) . . ?
N3 C13 N4 114.67(16) . . ?
N3 C13 H13 108.3 . . ?
N3 C13 C14 112.67(17) . . ?
N4 C13 H13 108.3 . . ?
N4 C13 C14 104.28(15) . . ?
C14 C13 H13 108.3 . . ?
S2 C14 H14 110.1 . . ?
C13 C14 S2 103.42(14) . . ?
C13 C14 H14 110.1 . . ?
C15 C14 S2 110.18(16) . . ?
C15 C14 C13 112.86(19) . . ?
C15 C14 H14 110.1 . . ?
C14 C15 H15A 109.4 . . ?
C14 C15 H15B 109.4 . . ?
H15A C15 H15B 108.0 . . ?
C16 C15 C14 111.1(2) . . ?
C16 C15 H15A 109.4 . . ?
C16 C15 H15B 109.4 . . ?
C15 C16 H16A 109.6 . . ?
C15 C16 H16B 109.6 . . ?
C15 C16 C17 110.4(2) . . ?
H16A C16 H16B 108.1 . . ?
C17 C16 H16A 109.6 . . ?
C17 C16 H16B 109.6 . . ?
N3 C17 C16 110.6(2) . . ?
N3 C17 H17A 109.5 . . ?
N3 C17 H17B 109.5 . . ?
C16 C17 H17A 109.5 . . ?
C16 C17 H17B 109.5 . . ?
H17A C17 H17B 108.1 . . ?
C19 C18 N3 120.15(19) . . ?
C23 C18 N3 122.48(18) . . ?
C23 C18 C19 117.3(2) . . ?
C18 C19 H19 119.9 . . ?
C20 C19 C18 120.2(2) . . ?
C20 C19 H19 119.9 . . ?
C19 C20 H20 119.5 . . ?
C21 C20 C19 121.0(2) . . ?
C21 C20 H20 119.5 . . ?
C20 C21 H21 120.4 . . ?
C22 C21 C20 119.2(2) . . ?
C22 C21 H21 120.4 . . ?
C21 C22 H22 119.5 . . ?
C21 C22 C23 121.0(3) . . ?
C23 C22 H22 119.5 . . ?
C18 C23 H23 119.4 . . ?
C22 C23 C18 121.3(2) . . ?
C22 C23 H23 119.4 . . ?
O2 C24 S2 123.14(15) . . ?
O2 C24 N4 127.05(18) . . ?
N4 C24 S2 109.80(14) . . ?

loop_
_geom_bond_atom_site_label_1
_geom_bond_atom_site_label_2
_geom_bond_distance
_geom_bond_site_symmetry_2
_geom_bond_publ_flag
C1 H1 0.9800 . ?
C1 N1 1.432(2) . ?
C1 C2 1.534(3) . ?
C1 N2 1.473(2) . ?
N1 C5 1.457(2) . ?
N1 C6 1.415(2) . ?
O1 C12 1.218(2) . ?
S1 C2 1.816(2) . ?
S1 C12 1.787(2) . ?
C2 H2 0.9800 . ?
C2 C3 1.521(3) . ?
N2 H2A 0.8600 . ?
N2 C12 1.340(2) . ?
C3 H3A 0.9700 . ?
C3 H3B 0.9700 . ?
C3 C4 1.508(3) . ?
C4 H4A 0.9700 . ?
C4 H4B 0.9700 . ?
C4 C5 1.509(3) . ?
C5 H5A 0.9700 . ?
C5 H5B 0.9700 . ?
C6 C7 1.394(3) . ?
C6 C11 1.388(3) . ?
C7 H7 0.9300 . ?
C7 C8 1.385(3) . ?
C8 H8 0.9300 . ?
C8 C9 1.367(3) . ?
C9 H9 0.9300 . ?
C9 C10 1.376(3) . ?
C10 H10 0.9300 . ?
C10 C11 1.379(3) . ?
C11 H11 0.9300 . ?
O2 C24 1.214(2) . ?
S2 C14 1.823(2) . ?
S2 C24 1.779(2) . ?
N3 C13 1.429(2) . ?
N3 C17 1.463(3) . ?
N3 C18 1.403(2) . ?
N4 H4 0.8600 . ?
N4 C13 1.472(2) . ?
N4 C24 1.341(2) . ?
C13 H13 0.9800 . ?
C13 C14 1.532(3) . ?
C14 H14 0.9800 . ?
C14 C15 1.532(4) . ?
C15 H15A 0.9700 . ?
C15 H15B 0.9700 . ?
C15 C16 1.497(4) . ?
C16 H16A 0.9700 . ?
C16 H16B 0.9700 . ?
C16 C17 1.498(3) . ?
C17 H17A 0.9700 . ?
C17 H17B 0.9700 . ?
C18 C19 1.392(3) . ?
C18 C23 1.386(3) . ?
C19 H19 0.9300 . ?
C19 C20 1.388(4) . ?
C20 H20 0.9300 . ?
C20 C21 1.367(4) . ?
C21 H21 0.9300 . ?
C21 C22 1.349(4) . ?
C22 H22 0.9300 . ?
C22 C23 1.377(3) . ?
C23 H23 0.9300 . ?

loop_
_geom_torsion_atom_site_label_1
_geom_torsion_atom_site_label_2
_geom_torsion_atom_site_label_3
_geom_torsion_atom_site_label_4
_geom_torsion
_geom_torsion_site_symmetry_1
_geom_torsion_site_symmetry_2
_geom_torsion_site_symmetry_3
_geom_torsion_site_symmetry_4
_geom_torsion_publ_flag
C1 N1 C5 C4 -56.8(2) . . . . ?
C1 N1 C6 C7 164.25(16) . . . . ?
C1 N1 C6 C11 -13.0(2) . . . . ?
C1 C2 C3 C4 48.7(2) . . . . ?
C1 N2 C12 O1 166.5(2) . . . . ?
C1 N2 C12 S1 -11.9(2) . . . . ?
N1 C1 C2 S1 -165.70(13) . . . . ?
N1 C1 C2 C3 -45.6(2) . . . . ?
N1 C1 N2 C12 158.63(16) . . . . ?
N1 C6 C7 C8 -177.59(17) . . . . ?
N1 C6 C11 C10 177.07(17) . . . . ?
S1 C2 C3 C4 164.27(16) . . . . ?
C2 C1 N1 C5 50.4(2) . . . . ?
C2 C1 N1 C6 -157.23(16) . . . . ?
C2 C1 N2 C12 35.5(2) . . . . ?
C2 S1 C12 O1 168.89(19) . . . . ?
C2 S1 C12 N2 -12.58(16) . . . . ?
C2 C3 C4 C5 -55.0(3) . . . . ?
N2 C1 N1 C5 -68.1(2) . . . . ?
N2 C1 N1 C6 84.27(19) . . . . ?
N2 C1 C2 S1 -40.63(16) . . . . ?
N2 C1 C2 C3 79.48(19) . . . . ?
C3 C4 C5 N1 57.9(3) . . . . ?
C5 N1 C6 C7 -44.4(2) . . . . ?
C5 N1 C6 C11 138.36(19) . . . . ?
C6 N1 C5 C4 151.18(18) . . . . ?
C6 C7 C8 C9 -0.2(3) . . . . ?
C7 C6 C11 C10 -0.2(3) . . . . ?
C7 C8 C9 C10 1.1(3) . . . . ?
C8 C9 C10 C11 -1.6(3) . . . . ?
C9 C10 C11 C6 1.1(3) . . . . ?
C11 C6 C7 C8 -0.2(3) . . . . ?
C12 S1 C2 C1 31.01(14) . . . . ?
C12 S1 C2 C3 -90.49(15) . . . . ?
S2 C14 C15 C16 -164.00(18) . . . . ?
N3 C13 C14 S2 163.16(14) . . . . ?
N3 C13 C14 C15 44.1(2) . . . . ?
N3 C18 C19 C20 176.3(2) . . . . ?
N3 C18 C23 C22 -175.3(2) . . . . ?
N4 C13 C14 S2 38.19(18) . . . . ?
N4 C13 C14 C15 -80.9(2) . . . . ?
C13 N3 C17 C16 55.4(2) . . . . ?
C13 N3 C18 C19 -163.14(19) . . . . ?
C13 N3 C18 C23 13.9(3) . . . . ?
C13 N4 C24 O2 -172.7(2) . . . . ?
C13 N4 C24 S2 6.3(2) . . . . ?
C13 C14 C15 C16 -49.0(3) . . . . ?
C14 S2 C24 O2 -165.0(2) . . . . ?
C14 S2 C24 N4 15.94(16) . . . . ?
C14 C15 C16 C17 55.9(3) . . . . ?
C15 C16 C17 N3 -58.0(3) . . . . ?
C17 N3 C13 N4 70.9(2) . . . . ?
C17 N3 C13 C14 -48.1(2) . . . . ?
C17 N3 C18 C19 40.5(3) . . . . ?
C17 N3 C18 C23 -142.5(2) . . . . ?
C18 N3 C13 N4 -86.4(2) . . . . ?
C18 N3 C13 C14 154.48(17) . . . . ?
C18 N3 C17 C16 -147.60(19) . . . . ?
C18 C19 C20 C21 0.0(4) . . . . ?
C19 C18 C23 C22 1.8(3) . . . . ?
C19 C20 C21 C22 0.1(4) . . . . ?
C20 C21 C22 C23 0.8(4) . . . . ?
C21 C22 C23 C18 -1.8(4) . . . . ?
C23 C18 C19 C20 -1.0(3) . . . . ?
C24 S2 C14 C13 -31.48(15) . . . . ?
C24 S2 C14 C15 89.40(16) . . . . ?
C24 N4 C13 N3 -154.00(17) . . . . ?
C24 N4 C13 C14 -30.3(2) . . . . ?
